data_7007263
loop_
_publ_author_name
'Baker, Murray V.'
'Barnard, Peter J.'
'Berners-Price, Susan J'
'Brayshaw, Simon K.'
'Hickey, James L.'
'Skelton, Brian W.'
'White, Allan H.'

_publ_section_title
;
 Cationic, linear Au(I) N-heterocyclic carbene complexes: synthesis,
 structure and anti-mitochondrial activity.
;
_journal_issue 30
_journal_name_full 'Dalton transactions (Cambridge, England : 2003)'
_journal_page_first 3708
_journal_page_last 3715
_journal_paper_doi 10.1039/B602560A
_journal_year 2006
_chemical_formula_moiety 'C10 H16 Au1 N4, F6 P1'
_chemical_formula_sum 'C10 H16 Au F6 N4 P'
_chemical_formula_weight 534.19
_space_group_IT_number 15
_symmetry_cell_setting monoclinic
_symmetry_space_group_name_Hall '-C 2yc'
_symmetry_space_group_name_H-M 'C 1 2/c 1'
_audit_creation_date 03-09-24
_audit_creation_method Xtal3.6
_cell_angle_alpha 90.00000
_cell_angle_beta 112.567(9)
_cell_angle_gamma 90.00000
_cell_formula_units_Z 4
_cell_length_a 11.302(6)
_cell_length_b 21.388(11)
_cell_length_c 6.973(4)
_cell_measurement_reflns_used 2940
_cell_measurement_temperature 150(2)
_cell_measurement_theta_max 32.8
_cell_measurement_theta_min 3.1
_cell_volume 1556.5(15)
_computing_cell_refinement 'Siemens SAINT (Siemens, 1995)'
_computing_data_collection 'Siemens SMART (Siemens, 1995)'
_computing_data_reduction 'xtal ADDREF SORTRF'
_computing_molecular_graphics xtal
_computing_publication_material 'xtal BONDLA CIFIO'
_computing_structure_refinement 'xtal CRYLSQ'
_computing_structure_solution xtal
_diffrn_ambient_temperature 150(2)
_diffrn_measured_fraction_theta_full 1.0
_diffrn_measured_fraction_theta_max 1.0
_diffrn_measurement_device_type
;
Bruker SMART CCD diffractometer
;
_diffrn_measurement_method '\w scans'
_diffrn_radiation_detector 'CCD area detector'
_diffrn_radiation_monochromator graphite
_diffrn_radiation_source 'sealed tube'
_diffrn_radiation_type 'Mo K\a'
_diffrn_radiation_wavelength .71073
_diffrn_reflns_av_R_equivalents .053
_diffrn_reflns_av_sigmaI/netI .115
_diffrn_reflns_limit_h_max 15
_diffrn_reflns_limit_h_min -16
_diffrn_reflns_limit_k_max 32
_diffrn_reflns_limit_k_min -32
_diffrn_reflns_limit_l_max 10
_diffrn_reflns_limit_l_min -10
_diffrn_reflns_number 7700
_diffrn_reflns_theta_full 32.2
_diffrn_reflns_theta_max 32.21
_diffrn_reflns_theta_min 1.9
_diffrn_standards_decay_% 0
_diffrn_standards_number 0
_exptl_absorpt_coefficient_mu 9.617
_exptl_absorpt_correction_T_max 1
_exptl_absorpt_correction_T_min .58
_exptl_absorpt_correction_type multi-scan
_exptl_absorpt_process_details
;
SADABS; Sheldrick, 1996
;
_exptl_crystal_colour colourless
_exptl_crystal_density_diffrn 2.28
_exptl_crystal_density_method 'not measured'
_exptl_crystal_description bar
_exptl_crystal_F_000 1008
_exptl_crystal_size_max .55
_exptl_crystal_size_mid .1
_exptl_crystal_size_min .07
_refine_diff_density_max 5.243
_refine_diff_density_min -3.093
_refine_ls_extinction_method none
_refine_ls_goodness_of_fit_all .94
_refine_ls_goodness_of_fit_ref 1.044
_refine_ls_hydrogen_treatment noref
_refine_ls_matrix_type full
_refine_ls_number_constraints 0
_refine_ls_number_parameters 102
_refine_ls_number_reflns 1647
_refine_ls_number_restraints 0
_refine_ls_R_factor_all .083
_refine_ls_R_factor_gt .05
_refine_ls_shift/su_max .001
_refine_ls_shift/su_mean .0002
_refine_ls_structure_factor_coef F
_refine_ls_weighting_scheme calc
_refine_ls_wR_factor_all .077
_refine_ls_wR_factor_ref .069
_reflns_d_resolution_high .667
_reflns_d_resolution_low 10.671
_reflns_Friedel_coverage 0
_reflns_limit_h_max 16
_reflns_limit_h_min 0
_reflns_limit_k_max 32
_reflns_limit_k_min 0
_reflns_limit_l_max 9
_reflns_limit_l_min -10
_reflns_number_gt 1647
_reflns_number_total 2666
_reflns_threshold_expression 'F > 4.00 sig(F )'
_cod_data_source_file B602560A.txt
_cod_data_source_block 1.PF6
_cod_original_sg_symbol_Hall -c_2yc
_cod_original_sg_symbol_H-M C_1_2/c_1
_cod_original_formula_sum 'C10 H16 Au1 F6 N4 P1'
_cod_database_code 7007263

loop_
_symmetry_equiv_pos_as_xyz
+x,+y,+z
-x,+y,1/2-z
-x,-y,-z
+x,-y,1/2+z
1/2+x,1/2+y,+z
1/2-x,1/2+y,1/2-z
1/2-x,1/2-y,-z
1/2+x,1/2-y,1/2+z

loop_
_atom_site_label
_atom_site_fract_x
_atom_site_fract_y
_atom_site_fract_z
_atom_site_U_iso_or_equiv
_atom_site_adp_type
_atom_site_calc_flag
_atom_site_calc_attached_atom
_atom_site_occupancy
_atom_site_disorder_assembly
_atom_site_disorder_group
Au .50000 .50000 .50000 .0243(2) Uani ? ? 1.00000 ? ?
C1 .4145(9) .5846(3) .4568(12) .023(3) Uani ? ? 1.00000 ? ?
N2 .4698(8) .6416(4) .4807(11) .026(4) Uani ? ? 1.00000 ? ?
C21 .6061(12) .6507(5) .5502(16) .034(5) Uani ? ? 1.00000 ? ?
C3 .3799(11) .6886(4) .4315(15) .032(4) Uani ? ? 1.00000 ? ?
C4 .2646(10) .6610(3) .3761(13) .026(4) Uani ? ? 1.00000 ? ?
N5 .2880(8) .5964(3) .3937(11) .026(3) Uani ? ? 1.00000 ? ?
C51 .1863(10) .5492(4) .3501(17) .036(5) Uani ? ? 1.00000 ? ?
P .00000 .64485(13) .75000 .0233(13) Uani ? ? 1.00000 ? ?
F1 .1042(7) .5927(3) .8501(12) .059(4) Uani ? ? 1.00000 ? ?
F2 .1043(6) .6983(2) .8548(9) .047(3) Uani ? ? 1.00000 ? ?
F3 .0356(8) .6452(4) .5482(11) .060(4) Uani ? ? 1.00000 ? ?
H21a .64365 .62229 .48619 .05000 Uiso ? ? 1.00000 ? ?
H21b .64673 .64700 .69722 .05000 Uiso ? ? 1.00000 ? ?
H21c .62193 .69234 .51739 .05000 Uiso ? ? 1.00000 ? ?
H3 .39564 .73301 .43135 .04200 Uiso ? ? 1.00000 ? ?
H4 .17931 .68066 .33356 .03300 Uiso ? ? 1.00000 ? ?
H51a .16000 .54725 .46550 .05100 Uiso ? ? 1.00000 ? ?
H51b .21790 .50931 .33284 .05100 Uiso ? ? 1.00000 ? ?
H51c .11466 .55986 .22744 .05100 Uiso ? ? 1.00000 ? ?

loop_
_atom_site_aniso_label
_atom_site_aniso_U_11
_atom_site_aniso_U_22
_atom_site_aniso_U_33
_atom_site_aniso_U_12
_atom_site_aniso_U_13
_atom_site_aniso_U_23
Au .0341(3) .0201(2) .0243(2) .0035(2) .0175(2) .0018(2)
C1 .030(5) .024(4) .019(4) .001(3) .015(4) .002(3)
N2 .036(6) .021(3) .028(4) .004(3) .020(4) .006(3)
C21 .049(7) .034(5) .029(5) -.004(5) .028(5) .002(4)
C3 .057(7) .022(4) .030(5) .006(4) .032(5) .001(3)
C4 .034(5) .024(4) .024(4) .011(4) .017(4) .003(3)
N5 .039(5) .017(3) .031(4) -.003(3) .023(4) .001(3)
C51 .040(6) .028(4) .048(6) .003(4) .025(5) .006(4)
P .0341(18) .0162(12) .0283(16) .00000 .0216(15) .00000
F1 .061(5) .035(3) .081(5) .017(3) .026(4) .012(3)
F2 .061(4) .032(3) .042(3) -.013(3) .014(3) -.002(3)
F3 .101(7) .059(5) .045(4) -.009(4) .056(4) -.009(4)

loop_
_atom_type_symbol
_atom_type_description
_atom_type_oxidation_number
_atom_type_number_in_cell
_atom_type_scat_dispersion_real
_atom_type_scat_dispersion_imag
_atom_type_scat_source
C ? 0 40 .002 .002 'Int Tables Vol IV Tables 2.2B and 2.3.1'
H ? 0 64 0 0 'Int Tables Vol IV Tables 2.2B and 2.3.1'
Au ? 0 4 -2.688 8.798 'Int Tables Vol IV Tables 2.2B and 2.3.1'
F ? 0 24 .014 .01 'Int Tables Vol IV Tables 2.2B and 2.3.1'
N ? 0 16 .004 .003 'Int Tables Vol IV Tables 2.2B and 2.3.1'
P ? 0 4 .09 .095 'Int Tables Vol IV Tables 2.2B and 2.3.1'

loop_
_diffrn_attenuator_code
_diffrn_attenuator_scale
? ?

loop_
_geom_angle_atom_site_label_1
_geom_angle_atom_site_label_2
_geom_angle_atom_site_label_3
_geom_angle_site_symmetry_1
_geom_angle_site_symmetry_2
_geom_angle_site_symmetry_3
_geom_angle
_geom_angle_publ_flag
C1 Au C1 . . '3 666' 180.0000 ?
Au C1 N2 . . . 128.2(7) ?
Au C1 N5 . . . 127.1(6) ?
N2 C1 N5 . . . 104.7(7) ?
C1 N2 C21 . . . 123.2(8) ?
C1 N2 C3 . . . 111.5(8) ?
C21 N2 C3 . . . 125.2(8) ?
N2 C21 H21a . . . 111.8 ?
N2 C21 H21b . . . 111.3 ?
N2 C21 H21c . . . 108.7 ?
H21a C21 H21b . . . 109.7 ?
H21a C21 H21c . . . 109.1 ?
H21b C21 H21c . . . 106.1 ?
N2 C3 C4 . . . 106.9(8) ?
N2 C3 H3 . . . 126.9 ?
C4 C3 H3 . . . 126.1 ?
C3 C4 N5 . . . 106.2(8) ?
C3 C4 H4 . . . 128.7 ?
N5 C4 H4 . . . 125.1 ?
C1 N5 C4 . . . 110.7(7) ?
C1 N5 C51 . . . 125.8(7) ?
C4 N5 C51 . . . 123.5(8) ?
N5 C51 H51a . . . 109.0 ?
N5 C51 H51b . . . 109.9 ?
N5 C51 H51c . . . 110.4 ?
H51a C51 H51b . . . 108.7 ?
H51a C51 H51c . . . 109.5 ?
H51b C51 H51c . . . 109.4 ?
F1 P F2 . . . 90.5(3) ?
F1 P F3 . . . 89.8(5) ?
F1 P F1 . . '2 556' 90.0(3) ?
F1 P F2 . . '2 556' 178.8(5) ?
F1 P F3 . . '2 556' 90.6(5) ?
F2 P F3 . . . 90.5(4) ?
F2 P F1 . . '2 556' 178.8(4) ?
F2 P F2 . . '2 556' 89.0(3) ?
F2 P F3 . . '2 556' 89.1(4) ?
F3 P F1 . . '2 556' 90.6(5) ?
F3 P F2 . . '2 556' 89.1(4) ?
F3 P F3 . . '2 556' 179.5(5) ?
F1 P F2 '2 556' . '2 556' 90.5(3) ?
F1 P F3 '2 556' . '2 556' 89.8(5) ?
F2 P F3 '2 556' . '2 556' 90.5(4) ?

loop_
_geom_bond_atom_site_label_1
_geom_bond_atom_site_label_2
_geom_bond_site_symmetry_1
_geom_bond_site_symmetry_2
_geom_bond_distance
_geom_bond_publ_flag
Au C1 . . 2.018(8) ?
Au C1 . '3 666' 2.018(8) ?
C1 N2 . . 1.351(12) ?
C1 N5 . . 1.349(13) ?
N2 C21 . . 1.439(15) ?
N2 C3 . . 1.377(13) ?
C21 H21a . . .945 ?
C21 H21b . . .952 ?
C21 H21c . . .954 ?
C3 C4 . . 1.346(15) ?
C3 H3 . . .966 ?
C4 N5 . . 1.403(10) ?
C4 H4 . . .988 ?
N5 C51 . . 1.471(12) ?
C51 H51a . . .959 ?
C51 H51b . . .950 ?
C51 H51c . . .953 ?
P F1 . . 1.577(6) ?
P F2 . . 1.603(6) ?
P F3 . . 1.605(9) ?
P F1 . '2 556' 1.577(6) ?
P F2 . '2 556' 1.603(6) ?
P F3 . '2 556' 1.605(9) ?
